data_7022138
loop_
_publ_author_name
'Yuan, Guozan'
'Huo, Yanping'
'Nie, Xiaoli'
'Jiang, Hong'
'Liu, Bin'
'Fang, Xiaoming'
'Zhao, Fenghua'

_publ_section_title
;
 Controllable supramolecular structures and luminescent properties of
 unique trimeric Zn(II) 8-hydroxyquinolinates tuned by functional
 substituents.
;
_journal_issue 8
_journal_name_full 'Dalton transactions (Cambridge, England : 2003)'
_journal_page_first 2921
_journal_page_last 2929
_journal_paper_doi 10.1039/c2dt31846f
_journal_volume 42
_journal_year 2013
_chemical_formula_sum 'C17 H11 N3 O5'
_chemical_formula_weight 337.29
_chemical_name_systematic
; 
 ? 
;
_space_group_IT_number 15
_symmetry_cell_setting monoclinic
_symmetry_space_group_name_Hall '-C 2yc'
_symmetry_space_group_name_H-M 'C 1 2/c 1'
_atom_sites_solution_hydrogens geom
_atom_sites_solution_primary direct
_atom_sites_solution_secondary difmap
_audit_creation_method SHELXL-97
_cell_angle_alpha 90.00
_cell_angle_beta 91.506(4)
_cell_angle_gamma 90.00
_cell_formula_units_Z 8
_cell_length_a 22.1420(15)
_cell_length_b 8.6629(6)
_cell_length_c 15.6854(9)
_cell_measurement_reflns_used 2668
_cell_measurement_temperature 173(2)
_cell_measurement_theta_max 68.17
_cell_measurement_theta_min 3.99
_cell_volume 3007.6(3)
_computing_cell_refinement 'SAINT (Bruker, 1999)'
_computing_data_collection 'SMART (Bruker, 1997)'
_computing_data_reduction SAINT
_computing_molecular_graphics 'SHELXTL-PLUS (Sheldrick, 1990)'
_computing_publication_material SHELXL-97
_computing_structure_refinement 'SHELXL-97 (Sheldrick, 2008)'
_computing_structure_solution 'SHELXS-97 (Sheldrick, 2008)'
_diffrn_ambient_temperature 173(2)
_diffrn_measured_fraction_theta_full 0.967
_diffrn_measured_fraction_theta_max 0.967
_diffrn_measurement_device_type 'Bruker APEX area-detector diffractometer'
_diffrn_measurement_method '\f and \w scan'
_diffrn_radiation_monochromator graphite
_diffrn_radiation_source 'fine-focus sealed tube'
_diffrn_radiation_type CuK\a
_diffrn_radiation_wavelength 1.54178
_diffrn_reflns_av_R_equivalents 0.0281
_diffrn_reflns_av_sigmaI/netI 0.0384
_diffrn_reflns_limit_h_max 26
_diffrn_reflns_limit_h_min -25
_diffrn_reflns_limit_k_max 10
_diffrn_reflns_limit_k_min -10
_diffrn_reflns_limit_l_max 18
_diffrn_reflns_limit_l_min -18
_diffrn_reflns_number 6469
_diffrn_reflns_theta_full 68.17
_diffrn_reflns_theta_max 68.17
_diffrn_reflns_theta_min 3.99
_exptl_absorpt_coefficient_mu 0.951
_exptl_absorpt_correction_T_max 0.8944
_exptl_absorpt_correction_T_min 0.7901
_exptl_absorpt_correction_type multi-scan
_exptl_absorpt_process_details 'SADABS (Sheldrick, 1996)'
_exptl_crystal_colour Yellow
_exptl_crystal_density_diffrn 1.490
_exptl_crystal_density_method 'not measured'
_exptl_crystal_description Block
_exptl_crystal_F_000 1392
_exptl_crystal_size_max 0.26
_exptl_crystal_size_mid 0.16
_exptl_crystal_size_min 0.12
_refine_diff_density_max 0.252
_refine_diff_density_min -0.172
_refine_diff_density_rms 0.035
_refine_ls_extinction_method none
_refine_ls_goodness_of_fit_ref 1.055
_refine_ls_hydrogen_treatment mixed
_refine_ls_matrix_type full
_refine_ls_number_parameters 270
_refine_ls_number_reflns 2668
_refine_ls_number_restraints 0
_refine_ls_restrained_S_all 1.055
_refine_ls_R_factor_all 0.0536
_refine_ls_R_factor_gt 0.0395
_refine_ls_shift/su_max 0.000
_refine_ls_shift/su_mean 0.000
_refine_ls_structure_factor_coef Fsqd
_refine_ls_weighting_details 'calc w=1/[\s^2^(Fo^2^)+(0.0690P)^2^+0.9513P] where P=(Fo^2^+2Fc^2^)/3'
_refine_ls_weighting_scheme calc
_refine_ls_wR_factor_gt 0.1175
_refine_ls_wR_factor_ref 0.1217
_reflns_number_gt 2343
_reflns_number_total 2668
_reflns_threshold_expression >2sigma(I)
_cod_data_source_file c2dt31846f.txt
_cod_data_source_block hl2
_cod_depositor_comments
;
The following automatic conversions were performed:

'_exptl_absorpt_correction_type' value 'Multi-scan' changed to
'multi-scan' according to
/home/saulius/struct/CIF-dictionaries/cif_core.dic dictionary named
'cif_core.dic' version 2.4.2 from 2011-04-26.

Automatic conversion script
Id: cif_fix_values 1891 2012-01-12 08:04:46Z andrius 
;
_cod_original_sg_symbol_H-M C2/c
_cod_database_code 7022138

loop_
_symmetry_equiv_pos_as_xyz
'x, y, z'
'-x, y, -z+1/2'
'x+1/2, y+1/2, z'
'-x+1/2, y+1/2, -z+1/2'
'-x, -y, -z'
'x, -y, z-1/2'
'-x+1/2, -y+1/2, -z'
'x+1/2, -y+1/2, z-1/2'

loop_
_atom_site_label
_atom_site_type_symbol
_atom_site_fract_x
_atom_site_fract_y
_atom_site_fract_z
_atom_site_U_iso_or_equiv
_atom_site_adp_type
_atom_site_occupancy
_atom_site_symmetry_multiplicity
_atom_site_calc_flag
N1 N 0.45649(5) 0.15995(13) 0.02281(7) 0.0427(3) Uani 1 1 d
C1 C 0.49270(7) 0.21897(15) -0.03467(8) 0.0429(3) Uani 1 1 d
C5 C 0.40952(6) 0.07153(15) -0.00507(9) 0.0443(3) Uani 1 1 d
C11 C 0.55393(7) 0.35812(16) 0.07416(8) 0.0434(3) Uani 1 1 d
C15 C 0.69857(7) 0.65150(16) 0.15710(9) 0.0479(3) Uani 1 1 d
N3 N 0.74782(7) 0.75361(16) 0.18531(9) 0.0606(4) Uani 1 1 d
N2 N 0.58522(6) 0.40719(16) 0.25708(7) 0.0533(3) Uani 1 1 d
O1 O 0.38460(7) 0.03673(17) 0.14164(7) 0.0691(4) Uani 1 1 d
O2 O 0.57049(6) 0.27328(14) 0.24877(7) 0.0685(4) Uani 1 1 d
C16 C 0.66429(7) 0.58102(16) 0.21720(9) 0.0467(3) Uani 1 1 d
C17 C 0.61872(6) 0.48342(16) 0.18945(8) 0.0420(3) Uani 1 1 d
C12 C 0.60435(6) 0.45563(15) 0.10299(8) 0.0410(3) Uani 1 1 d
C10 C 0.54355(7) 0.31504(17) -0.00577(9) 0.0454(3) Uani 1 1 d
C2 C 0.48354(8) 0.19104(18) -0.12354(9) 0.0532(4) Uani 1 1 d
C6 C 0.37167(7) 0.00849(19) 0.05800(10) 0.0536(4) Uani 1 1 d
C3 C 0.43648(8) 0.10268(19) -0.15128(9) 0.0560(4) Uani 1 1 d
O5 O 0.78045(7) 0.80927(17) 0.13186(9) 0.0805(4) Uani 1 1 d
C13 C 0.64010(7) 0.53571(19) 0.04514(9) 0.0512(4) Uani 1 1 d
C4 C 0.39672(7) 0.03904(16) -0.09241(9) 0.0489(4) Uani 1 1 d
C14 C 0.68681(8) 0.63005(19) 0.07076(10) 0.0544(4) Uani 1 1 d
O4 O 0.75407(8) 0.77831(19) 0.26169(9) 0.0906(5) Uani 1 1 d
C9 C 0.34566(8) -0.0522(2) -0.11482(11) 0.0615(4) Uani 1 1 d
O3 O 0.57517(9) 0.4823(2) 0.32066(9) 0.1009(6) Uani 1 1 d
C7 C 0.32266(8) -0.0792(2) 0.03451(13) 0.0678(5) Uani 1 1 d
C8 C 0.30996(9) -0.1081(2) -0.05272(14) 0.0701(5) Uani 1 1 d
H16 H 0.6735(8) 0.593(2) 0.2733(12) 0.064(5) Uiso 1 1 d
H11 H 0.5275(8) 0.324(2) 0.1173(11) 0.060(5) Uiso 1 1 d
H3 H 0.4300(9) 0.086(2) -0.2122(12) 0.068(5) Uiso 1 1 d
H9 H 0.3374(9) -0.068(2) -0.1787(13) 0.072(6) Uiso 1 1 d
H10 H 0.5679(9) 0.343(2) -0.0492(12) 0.067(5) Uiso 1 1 d
H13 H 0.6314(9) 0.527(2) -0.0157(12) 0.068(5) Uiso 1 1 d
H14 H 0.7096(9) 0.682(2) 0.0314(13) 0.069(5) Uiso 1 1 d
H2 H 0.5106(9) 0.234(2) -0.1597(12) 0.060(5) Uiso 1 1 d
H7 H 0.2972(10) -0.120(3) 0.0783(14) 0.078(6) Uiso 1 1 d
H8 H 0.2760(11) -0.165(3) -0.0683(13) 0.081(6) Uiso 1 1 d
H1 H 0.4141(12) 0.100(3) 0.1451(15) 0.094(8) Uiso 1 1 d

loop_
_atom_site_aniso_label
_atom_site_aniso_U_11
_atom_site_aniso_U_22
_atom_site_aniso_U_33
_atom_site_aniso_U_23
_atom_site_aniso_U_13
_atom_site_aniso_U_12
N1 0.0482(7) 0.0412(6) 0.0387(6) -0.0020(4) -0.0030(5) 0.0024(5)
C1 0.0531(8) 0.0392(7) 0.0363(6) 0.0008(5) -0.0025(5) 0.0039(6)
C5 0.0469(8) 0.0395(7) 0.0463(7) -0.0046(5) -0.0044(6) 0.0052(6)
C11 0.0465(8) 0.0461(7) 0.0377(6) 0.0013(5) 0.0025(5) -0.0003(6)
C15 0.0473(8) 0.0427(7) 0.0534(8) 0.0028(6) -0.0080(6) -0.0002(6)
N3 0.0586(8) 0.0554(8) 0.0669(8) 0.0067(6) -0.0148(7) -0.0077(6)
N2 0.0635(8) 0.0607(8) 0.0360(6) 0.0000(5) 0.0043(5) -0.0036(6)
O1 0.0762(9) 0.0825(9) 0.0491(6) -0.0036(6) 0.0088(5) -0.0209(7)
O2 0.0946(10) 0.0595(7) 0.0515(6) 0.0111(5) 0.0035(6) -0.0166(6)
C16 0.0543(8) 0.0456(7) 0.0400(7) -0.0003(5) -0.0072(6) 0.0042(6)
C17 0.0469(8) 0.0428(7) 0.0363(6) 0.0016(5) 0.0020(5) 0.0048(5)
C12 0.0452(7) 0.0409(6) 0.0369(6) 0.0007(5) 0.0016(5) 0.0049(5)
C10 0.0528(8) 0.0463(7) 0.0373(6) 0.0034(5) 0.0024(6) -0.0022(6)
C2 0.0687(10) 0.0550(8) 0.0358(7) 0.0008(6) -0.0006(6) -0.0036(7)
C6 0.0539(9) 0.0545(8) 0.0526(8) -0.0056(6) 0.0024(6) -0.0009(7)
C3 0.0726(11) 0.0565(9) 0.0383(7) -0.0059(6) -0.0097(7) 0.0027(8)
O5 0.0704(9) 0.0840(9) 0.0868(9) 0.0070(7) -0.0022(7) -0.0286(7)
C13 0.0577(9) 0.0594(9) 0.0365(7) 0.0023(6) 0.0005(6) -0.0075(7)
C4 0.0543(8) 0.0438(7) 0.0481(7) -0.0064(6) -0.0097(6) 0.0073(6)
C14 0.0586(10) 0.0571(9) 0.0476(8) 0.0074(6) 0.0037(7) -0.0103(7)
O4 0.1038(11) 0.0987(11) 0.0676(8) 0.0012(7) -0.0285(8) -0.0404(9)
C9 0.0600(10) 0.0587(9) 0.0647(10) -0.0140(7) -0.0168(8) 0.0027(7)
O3 0.1420(15) 0.1030(11) 0.0599(7) -0.0269(7) 0.0467(9) -0.0308(10)
C7 0.0593(11) 0.0690(11) 0.0755(11) -0.0079(9) 0.0077(9) -0.0121(8)
C8 0.0531(10) 0.0687(11) 0.0880(13) -0.0181(9) -0.0081(9) -0.0094(8)

loop_
_atom_type_symbol
_atom_type_description
_atom_type_scat_dispersion_real
_atom_type_scat_dispersion_imag
_atom_type_scat_source
C C 0.0181 0.0091 'International Tables Vol C Tables 4.2.6.8 and 6.1.1.4'
H H 0.0000 0.0000 'International Tables Vol C Tables 4.2.6.8 and 6.1.1.4'
N N 0.0311 0.0180 'International Tables Vol C Tables 4.2.6.8 and 6.1.1.4'
O O 0.0492 0.0322 'International Tables Vol C Tables 4.2.6.8 and 6.1.1.4'

loop_
_geom_angle_atom_site_label_1
_geom_angle_atom_site_label_2
_geom_angle_atom_site_label_3
_geom_angle
C1 N1 C5 118.14(11)
N1 C1 C2 121.83(13)
N1 C1 C10 118.91(11)
C2 C1 C10 119.26(13)
N1 C5 C4 123.75(13)
N1 C5 C6 116.99(12)
C4 C5 C6 119.26(13)
C10 C11 C12 124.65(13)
C10 C11 H11 119.4(11)
C12 C11 H11 115.9(11)
C16 C15 C14 121.33(14)
C16 C15 N3 118.91(13)
C14 C15 N3 119.75(14)
O5 N3 O4 123.43(14)
O5 N3 C15 118.75(14)
O4 N3 C15 117.82(14)
O2 N2 O3 123.11(14)
O2 N2 C17 119.55(12)
O3 N2 C17 117.31(14)
C6 O1 H1 108.6(17)
C15 C16 C17 118.07(13)
C15 C16 H16 120.2(12)
C17 C16 H16 121.5(12)
C16 C17 C12 123.72(13)
C16 C17 N2 115.32(11)
C12 C17 N2 120.96(12)
C13 C12 C17 114.96(13)
C13 C12 C11 121.65(12)
C17 C12 C11 123.30(12)
C11 C10 C1 124.59(13)
C11 C10 H10 122.8(12)
C1 C10 H10 112.6(12)
C3 C2 C1 119.91(15)
C3 C2 H2 122.7(11)
C1 C2 H2 117.4(12)
O1 C6 C7 120.42(15)
O1 C6 C5 119.34(14)
C7 C6 C5 120.25(15)
C2 C3 C4 120.02(13)
C2 C3 H3 119.3(11)
C4 C3 H3 120.7(11)
C14 C13 C12 122.65(13)
C14 C13 H13 117.6(12)
C12 C13 H13 119.8(12)
C3 C4 C9 124.45(14)
C3 C4 C5 116.34(13)
C9 C4 C5 119.20(15)
C13 C14 C15 119.20(14)
C13 C14 H14 121.0(13)
C15 C14 H14 119.8(13)
C8 C9 C4 119.76(15)
C8 C9 H9 124.3(11)
C4 C9 H9 115.9(11)
C6 C7 C8 119.75(17)
C6 C7 H7 119.0(13)
C8 C7 H7 121.3(13)
C9 C8 C7 121.75(16)
C9 C8 H8 118.9(13)
C7 C8 H8 119.3(13)

loop_
_geom_bond_atom_site_label_1
_geom_bond_atom_site_label_2
_geom_bond_distance
N1 C1 1.3248(18)
N1 C5 1.3550(18)
C1 C2 1.4241(18)
C1 C10 1.462(2)
C5 C4 1.4198(19)
C5 C6 1.422(2)
C11 C10 1.3225(19)
C11 C12 1.462(2)
C11 H11 0.954(19)
C15 C16 1.369(2)
C15 C14 1.385(2)
C15 N3 1.4635(19)
N3 O5 1.2203(19)
N3 O4 1.2213(19)
N2 O2 1.2112(18)
N2 O3 1.2163(18)
N2 C17 1.4673(18)
O1 C6 1.3576(19)
O1 H1 0.85(3)
C16 C17 1.378(2)
C16 H16 0.903(19)
C17 C12 1.4056(18)
C12 C13 1.403(2)
C10 H10 0.91(2)
C2 C3 1.356(2)
C2 H2 0.914(19)
C6 C7 1.367(2)
C3 C4 1.405(2)
C3 H3 0.973(19)
C13 C14 1.370(2)
C13 H13 0.972(19)
C4 C9 1.416(2)
C14 H14 0.92(2)
C9 C8 1.360(3)
C9 H9 1.02(2)
C7 C8 1.412(3)
C7 H7 0.97(2)
C8 H8 0.92(2)
